data_7035847
loop_
_publ_author_name
'Patel, Dipti'
'Wooles, Ashley'
'Cornish, Andrew D.'
'Steven, Lindsey'
'Davies, E. Stephen'
'Evans, David J.'
'McMaster, Jonathan'
'Lewis, William'
'Blake, Alexander J.'
'Liddle, Stephen T.'

_publ_section_title
;
 Synthesis and characterisation of halide, separated ion pair, and hydride
 cyclopentadienyl iron bis(diphenylphosphino)ethane derivatives.
;
_journal_issue 31
_journal_name_full 'Dalton transactions (Cambridge, England : 2003)'
_journal_page_first 14159
_journal_page_last 14177
_journal_paper_doi 10.1039/c5dt00704f
_journal_volume 44
_journal_year 2015
_chemical_formula_moiety 'C34 H38 Fe P2 Si'
_chemical_formula_sum 'C34 H38 Fe P2 Si'
_chemical_formula_weight 592.52
_chemical_name_systematic
; 
 ? 
;
_space_group_IT_number 14
_symmetry_cell_setting monoclinic
_symmetry_space_group_name_Hall '-P 2ybc'
_symmetry_space_group_name_H-M 'P 1 21/c 1'
_atom_sites_solution_hydrogens 'geom, Me from difmap'
_atom_sites_solution_primary direct
_atom_sites_solution_secondary difmap
_audit_creation_method 'enCIFer editing of SHELXL97 CIF output'
_audit_update_record
;
2015-05-11 deposited with the CCDC.
2015-07-07 downloaded from the CCDC.
;
_cell_angle_alpha 90.00
_cell_angle_beta 101.587(3)
_cell_angle_gamma 90.00
_cell_formula_units_Z 4
_cell_length_a 12.720(2)
_cell_length_b 11.9440(19)
_cell_length_c 19.763(3)
_cell_measurement_reflns_used 3802
_cell_measurement_temperature 90(2)
_cell_measurement_theta_max 27.53
_cell_measurement_theta_min 2.36
_cell_volume 2941.4(8)
_computing_cell_refinement 'Bruker SAINT version 6.36A (Bruker, 2000)'
_computing_data_collection 'Bruker SMART version 5.625 (Bruker, 2001)'
_computing_data_reduction 'Bruker SAINT; SHELXTL (Sheldrick, 2008)'
_computing_molecular_graphics 'SHELXTL (Sheldrick, 2008)'
_computing_publication_material 'enCIFer(Allen et al., 2004); PLATON (Spek, 2009)'
_computing_structure_refinement 'SHELXL97 (Sheldrick, 2008)'
_computing_structure_solution 'SHELXS97 (Sheldrick, 2008)'
_diffrn_ambient_temperature 90(2)
_diffrn_measured_fraction_theta_full 0.994
_diffrn_measured_fraction_theta_max 0.994
_diffrn_measurement_device_type 'Bruker SMART APEX CCD diffractometer'
_diffrn_measurement_method '\w rotation with narrow frames'
_diffrn_radiation_monochromator graphite
_diffrn_radiation_source 'normal-focus sealed tube'
_diffrn_radiation_type MoK\a
_diffrn_radiation_wavelength 0.71073
_diffrn_reflns_av_R_equivalents 0.0455
_diffrn_reflns_av_sigmaI/netI 0.0638
_diffrn_reflns_limit_h_max 16
_diffrn_reflns_limit_h_min -13
_diffrn_reflns_limit_k_max 15
_diffrn_reflns_limit_k_min -14
_diffrn_reflns_limit_l_max 24
_diffrn_reflns_limit_l_min -25
_diffrn_reflns_number 18099
_diffrn_reflns_theta_full 27.54
_diffrn_reflns_theta_max 27.54
_diffrn_reflns_theta_min 2.00
_diffrn_standards_decay_% 0
_diffrn_standards_number 0
_exptl_absorpt_coefficient_mu 0.685
_exptl_absorpt_correction_T_max 0.746
_exptl_absorpt_correction_T_min 0.668
_exptl_absorpt_correction_type multi-scan
_exptl_absorpt_process_details 'SADABS 2007/2'
_exptl_crystal_colour ORANGE
_exptl_crystal_density_diffrn 1.338
_exptl_crystal_density_method 'not measured'
_exptl_crystal_description COLUMN
_exptl_crystal_F_000 1248
_exptl_crystal_size_max 0.44
_exptl_crystal_size_mid 0.14
_exptl_crystal_size_min 0.14
_refine_diff_density_max 0.900
_refine_diff_density_min -0.521
_refine_diff_density_rms 0.084
_refine_ls_extinction_method none
_refine_ls_goodness_of_fit_ref 1.168
_refine_ls_hydrogen_treatment mixed
_refine_ls_matrix_type full
_refine_ls_number_parameters 350
_refine_ls_number_reflns 6749
_refine_ls_number_restraints 2
_refine_ls_restrained_S_all 1.168
_refine_ls_R_factor_all 0.0795
_refine_ls_R_factor_gt 0.0604
_refine_ls_shift/su_max 0.000
_refine_ls_shift/su_mean 0.000
_refine_ls_structure_factor_coef Fsqd
_refine_ls_weighting_details 'calc w=1/[\s^2^(Fo^2^)+(0.0410P)^2^+2.1714P] where P=(Fo^2^+2Fc^2^)/3'
_refine_ls_weighting_scheme calc
_refine_ls_wR_factor_gt 0.1209
_refine_ls_wR_factor_ref 0.1292
_reflns_number_gt 5460
_reflns_number_total 6749
_reflns_threshold_expression I>2\s(I)
_cod_data_source_file c5dt00704f2.cif
_cod_data_source_block 3H
_cod_depositor_comments
;
The following automatic conversions were performed:

'_symmetry_cell_setting' value 'Monoclinic' changed to 'monoclinic'
according to
/usr/data/users/saulius/crontab/automatic-downloads/rss-feeds/RSC/lib/dictionaries/cif_core.dic
dictionary named 'cif_core.dic' version 2.4.2 from 2011-04-26.

Automatic conversion script
Id: cif_fix_values 3271 2015-04-21 07:52:19Z andrius 

 Adding full bibliography for 7035824--7035849.cif.
;
_cod_original_cell_volume 2941.5(8)
_cod_original_sg_symbol_Hall '-P 2ybc  '
_cod_original_sg_symbol_H-M 'P2(1)/c  '
_cod_database_code 7035847

loop_
_symmetry_equiv_pos_as_xyz
'x, y, z'
'-x, y+1/2, -z+1/2'
'-x, -y, -z'
'x, -y-1/2, z-1/2'

loop_
_atom_site_label
_atom_site_type_symbol
_atom_site_fract_x
_atom_site_fract_y
_atom_site_fract_z
_atom_site_U_iso_or_equiv
_atom_site_adp_type
_atom_site_occupancy
_atom_site_symmetry_multiplicity
_atom_site_calc_flag
_atom_site_refinement_flags
Fe1 Fe 0.30588(4) 0.31139(4) 0.39059(2) 0.01824(12) Uani 1 1 d D
H1 H 0.206(3) 0.2964(15) 0.419(2) 0.047(12) Uiso 1 1 d D
C1 C 0.0963(3) 0.3016(2) 0.26382(17) 0.0208(7) Uani 1 1 d .
H1A H 0.1174 0.3265 0.2207 0.025 Uiso 1 1 calc R
H1B H 0.0292 0.2577 0.2512 0.025 Uiso 1 1 calc R
C2 C 0.0770(3) 0.4040(2) 0.30663(17) 0.0201(7) Uani 1 1 d .
H2A H 0.0318 0.3835 0.3401 0.024 Uiso 1 1 calc R
H2B H 0.0403 0.4640 0.2761 0.024 Uiso 1 1 calc R
P1 P 0.20392(7) 0.21219(6) 0.31415(4) 0.01741(18) Uani 1 1 d D
C3 C 0.2487(3) 0.1355(2) 0.24429(16) 0.0190(7) Uani 1 1 d .
C4 C 0.3562(3) 0.1238(3) 0.24217(17) 0.0248(7) Uani 1 1 d .
H4 H 0.4086 0.1606 0.2759 0.030 Uiso 1 1 calc R
C5 C 0.3889(3) 0.0592(3) 0.19169(18) 0.0279(8) Uani 1 1 d .
H5 H 0.4632 0.0515 0.1917 0.034 Uiso 1 1 calc R
C6 C 0.3142(3) 0.0062(3) 0.14152(17) 0.0239(7) Uani 1 1 d .
H6 H 0.3366 -0.0380 0.1071 0.029 Uiso 1 1 calc R
C7 C 0.2065(3) 0.0185(3) 0.14226(18) 0.0264(8) Uani 1 1 d .
H7 H 0.1545 -0.0172 0.1078 0.032 Uiso 1 1 calc R
C8 C 0.1734(3) 0.0824(3) 0.19266(17) 0.0241(7) Uani 1 1 d .
H8 H 0.0989 0.0904 0.1922 0.029 Uiso 1 1 calc R
C9 C 0.1286(3) 0.0979(3) 0.34489(16) 0.0187(6) Uani 1 1 d .
C10 C 0.1666(3) -0.0116(3) 0.34907(17) 0.0230(7) Uani 1 1 d .
H10 H 0.2296 -0.0291 0.3323 0.028 Uiso 1 1 calc R
C11 C 0.1136(3) -0.0958(3) 0.37758(17) 0.0248(7) Uani 1 1 d .
H11 H 0.1414 -0.1698 0.3809 0.030 Uiso 1 1 calc R
C12 C 0.0211(3) -0.0725(3) 0.40097(18) 0.0275(8) Uani 1 1 d .
H12 H -0.0154 -0.1303 0.4199 0.033 Uiso 1 1 calc R
C13 C -0.0182(3) 0.0354(3) 0.3967(2) 0.0348(9) Uani 1 1 d .
H13 H -0.0823 0.0520 0.4124 0.042 Uiso 1 1 calc R
C14 C 0.0356(3) 0.1198(3) 0.3695(2) 0.0299(8) Uani 1 1 d .
H14 H 0.0085 0.1940 0.3677 0.036 Uiso 1 1 calc R
P2 P 0.21047(7) 0.45199(6) 0.35250(4) 0.01747(18) Uani 1 1 d D
C15 C 0.1851(3) 0.5546(2) 0.41671(16) 0.0186(6) Uani 1 1 d .
C16 C 0.0862(3) 0.5674(3) 0.43526(17) 0.0218(7) Uani 1 1 d .
H16 H 0.0276 0.5219 0.4140 0.026 Uiso 1 1 calc R
C17 C 0.0718(3) 0.6461(3) 0.48451(17) 0.0265(8) Uani 1 1 d .
H17 H 0.0032 0.6552 0.4960 0.032 Uiso 1 1 calc R
C18 C 0.1573(3) 0.7111(3) 0.51672(17) 0.0269(8) Uani 1 1 d .
H18 H 0.1478 0.7645 0.5507 0.032 Uiso 1 1 calc R
C19 C 0.2561(3) 0.6985(3) 0.49955(17) 0.0258(8) Uani 1 1 d .
H19 H 0.3149 0.7429 0.5218 0.031 Uiso 1 1 calc R
C20 C 0.2702(3) 0.6211(3) 0.44971(17) 0.0231(7) Uani 1 1 d .
H20 H 0.3387 0.6133 0.4380 0.028 Uiso 1 1 calc R
C21 C 0.2466(3) 0.5491(3) 0.28837(16) 0.0196(7) Uani 1 1 d .
C22 C 0.1998(3) 0.6552(3) 0.27721(18) 0.0247(7) Uani 1 1 d .
H22 H 0.1486 0.6780 0.3034 0.030 Uiso 1 1 calc R
C23 C 0.2266(3) 0.7273(3) 0.22875(18) 0.0287(8) Uani 1 1 d .
H23 H 0.1947 0.7994 0.2221 0.034 Uiso 1 1 calc R
C24 C 0.2999(3) 0.6941(3) 0.19006(18) 0.0312(8) Uani 1 1 d .
H24 H 0.3189 0.7438 0.1569 0.037 Uiso 1 1 calc R
C25 C 0.3460(3) 0.5889(3) 0.19914(19) 0.0315(8) Uani 1 1 d .
H25 H 0.3959 0.5659 0.1720 0.038 Uiso 1 1 calc R
C26 C 0.3189(3) 0.5170(3) 0.24835(18) 0.0250(7) Uani 1 1 d .
H26 H 0.3505 0.4447 0.2545 0.030 Uiso 1 1 calc R
C27 C 0.4060(3) 0.2405(3) 0.47749(17) 0.0204(7) Uani 1 1 d .
C28 C 0.4118(3) 0.3607(3) 0.47928(17) 0.0205(7) Uani 1 1 d .
H28 H 0.3936 0.4073 0.5142 0.025 Uiso 1 1 calc R
C29 C 0.4493(3) 0.3982(3) 0.42016(17) 0.0228(7) Uani 1 1 d .
H29 H 0.4606 0.4740 0.4090 0.027 Uiso 1 1 calc R
C30 C 0.4669(3) 0.3039(3) 0.38052(17) 0.0232(7) Uani 1 1 d .
H30 H 0.4920 0.3047 0.3384 0.028 Uiso 1 1 calc R
C31 C 0.4398(3) 0.2076(3) 0.41602(17) 0.0222(7) Uani 1 1 d .
H31 H 0.4437 0.1325 0.4009 0.027 Uiso 1 1 calc R
Si1 Si 0.37109(8) 0.14957(8) 0.54639(5) 0.0241(2) Uani 1 1 d .
C32 C 0.4865(3) 0.1581(3) 0.62187(19) 0.0342(9) Uani 1 1 d .
H32A H 0.4985 0.2364 0.6361 0.051 Uiso 1 1 calc R
H32B H 0.5512 0.1282 0.6086 0.051 Uiso 1 1 calc R
H32C H 0.4700 0.1142 0.6603 0.051 Uiso 1 1 calc R
C33 C 0.3484(3) 0.0029(3) 0.51427(19) 0.0308(9) Uani 1 1 d .
H33A H 0.3301 -0.0443 0.5508 0.046 Uiso 1 1 calc R
H33B H 0.4139 -0.0255 0.5013 0.046 Uiso 1 1 calc R
H33C H 0.2894 0.0016 0.4739 0.046 Uiso 1 1 calc R
C34 C 0.2466(3) 0.1968(3) 0.5729(2) 0.0348(9) Uani 1 1 d .
H34A H 0.2534 0.2761 0.5858 0.052 Uiso 1 1 calc R
H34B H 0.2352 0.1524 0.6124 0.052 Uiso 1 1 calc R
H34C H 0.1855 0.1870 0.5343 0.052 Uiso 1 1 calc R

loop_
_atom_site_aniso_label
_atom_site_aniso_U_11
_atom_site_aniso_U_22
_atom_site_aniso_U_33
_atom_site_aniso_U_23
_atom_site_aniso_U_13
_atom_site_aniso_U_12
Fe1 0.0191(2) 0.0131(2) 0.0210(2) -0.00103(17) 0.00035(18) 0.00006(18)
C1 0.0212(16) 0.0157(14) 0.0222(16) -0.0003(12) -0.0035(13) 0.0001(13)
C2 0.0195(16) 0.0152(14) 0.0251(17) 0.0000(12) 0.0032(13) 0.0006(12)
P1 0.0196(4) 0.0133(4) 0.0186(4) -0.0015(3) 0.0020(3) -0.0003(3)
C3 0.0240(17) 0.0159(14) 0.0172(15) -0.0013(12) 0.0049(13) 0.0008(13)
C4 0.0252(18) 0.0264(17) 0.0226(17) -0.0042(14) 0.0040(14) -0.0004(14)
C5 0.0266(19) 0.0317(18) 0.0261(18) -0.0028(15) 0.0066(14) 0.0030(15)
C6 0.0308(19) 0.0203(16) 0.0213(17) -0.0014(13) 0.0069(14) 0.0021(14)
C7 0.0302(19) 0.0241(17) 0.0240(18) -0.0057(14) 0.0030(14) -0.0046(15)
C8 0.0215(17) 0.0253(17) 0.0259(18) -0.0021(14) 0.0061(14) -0.0023(14)
C9 0.0178(16) 0.0175(14) 0.0201(16) -0.0016(12) 0.0019(12) -0.0033(12)
C10 0.0274(18) 0.0204(16) 0.0211(17) 0.0010(13) 0.0044(14) 0.0024(14)
C11 0.034(2) 0.0169(15) 0.0209(17) 0.0004(13) 0.0003(14) 0.0015(14)
C12 0.033(2) 0.0208(16) 0.0286(19) 0.0041(14) 0.0072(15) -0.0048(15)
C13 0.032(2) 0.0272(19) 0.051(2) 0.0020(17) 0.0222(18) -0.0006(16)
C14 0.031(2) 0.0183(16) 0.044(2) 0.0008(15) 0.0144(17) 0.0008(15)
P2 0.0193(4) 0.0129(4) 0.0193(4) -0.0004(3) 0.0017(3) 0.0000(3)
C15 0.0247(17) 0.0124(13) 0.0175(15) 0.0028(11) 0.0016(13) 0.0035(12)
C16 0.0267(18) 0.0161(15) 0.0224(17) 0.0034(12) 0.0047(13) 0.0016(13)
C17 0.032(2) 0.0241(17) 0.0243(18) 0.0064(14) 0.0080(15) 0.0064(15)
C18 0.042(2) 0.0168(15) 0.0204(17) -0.0009(13) 0.0041(15) 0.0077(15)
C19 0.035(2) 0.0146(15) 0.0240(17) -0.0005(13) -0.0032(15) 0.0004(14)
C20 0.0249(18) 0.0170(15) 0.0262(18) 0.0025(13) 0.0027(14) 0.0028(13)
C21 0.0223(16) 0.0175(14) 0.0175(15) -0.0005(12) 0.0005(12) 0.0002(13)
C22 0.0273(18) 0.0192(16) 0.0273(18) 0.0016(13) 0.0050(14) -0.0004(14)
C23 0.035(2) 0.0213(17) 0.0278(19) 0.0044(14) 0.0029(16) 0.0010(15)
C24 0.032(2) 0.036(2) 0.0235(18) 0.0074(15) -0.0001(15) -0.0088(17)
C25 0.031(2) 0.040(2) 0.0263(19) 0.0021(16) 0.0108(15) -0.0001(17)
C26 0.0231(18) 0.0252(17) 0.0267(18) -0.0003(14) 0.0054(14) 0.0016(14)
C27 0.0165(16) 0.0201(15) 0.0229(16) -0.0011(13) 0.0001(13) -0.0009(13)
C28 0.0209(17) 0.0174(15) 0.0216(16) -0.0023(12) 0.0005(13) 0.0018(13)
C29 0.0222(17) 0.0208(16) 0.0237(17) -0.0001(13) 0.0002(13) -0.0023(13)
C30 0.0260(18) 0.0235(16) 0.0201(16) -0.0020(13) 0.0046(13) -0.0006(14)
C31 0.0231(17) 0.0191(15) 0.0225(17) -0.0020(13) -0.0002(13) 0.0027(13)
Si1 0.0311(5) 0.0199(4) 0.0207(5) 0.0002(4) 0.0038(4) -0.0013(4)
C32 0.044(2) 0.0308(19) 0.0250(19) 0.0023(15) -0.0005(17) -0.0020(17)
C33 0.043(2) 0.0207(16) 0.0262(19) 0.0025(14) 0.0004(16) -0.0024(16)
C34 0.040(2) 0.0312(19) 0.036(2) -0.0001(16) 0.0155(17) -0.0037(17)

loop_
_atom_type_symbol
_atom_type_description
_atom_type_scat_dispersion_real
_atom_type_scat_dispersion_imag
_atom_type_scat_source
C C 0.0033 0.0016 'International Tables Vol C Tables 4.2.6.8 and 6.1.1.4'
H H 0.0000 0.0000 'International Tables Vol C Tables 4.2.6.8 and 6.1.1.4'
Si Si 0.0817 0.0704 'International Tables Vol C Tables 4.2.6.8 and 6.1.1.4'
P P 0.1023 0.0942 'International Tables Vol C Tables 4.2.6.8 and 6.1.1.4'
Fe Fe 0.3463 0.8444 'International Tables Vol C Tables 4.2.6.8 and 6.1.1.4'

loop_
_geom_angle_atom_site_label_1
_geom_angle_atom_site_label_2
_geom_angle_atom_site_label_3
_geom_angle
C28 Fe1 C29 40.05(13)
C28 Fe1 C31 66.67(12)
C29 Fe1 C31 66.43(13)
C28 Fe1 C30 67.11(13)
C29 Fe1 C30 39.60(12)
C31 Fe1 C30 39.83(12)
C28 Fe1 C27 40.34(12)
C29 Fe1 C27 67.50(13)
C31 Fe1 C27 39.76(13)
C30 Fe1 C27 67.52(13)
C28 Fe1 P2 107.70(9)
C29 Fe1 P2 96.46(9)
C31 Fe1 P2 159.80(10)
C30 Fe1 P2 120.01(9)
C27 Fe1 P2 145.07(9)
C28 Fe1 P1 162.58(9)
C29 Fe1 P1 148.02(10)
C31 Fe1 P1 101.01(9)
C30 Fe1 P1 111.97(9)
C27 Fe1 P1 122.40(9)
P2 Fe1 P1 88.01(4)
C28 Fe1 H1 100.3(14)
C29 Fe1 H1 136.1(11)
C31 Fe1 H1 123.7(12)
C30 Fe1 H1 161.5(15)
C27 Fe1 H1 94.1(15)
P2 Fe1 H1 75.9(11)
P1 Fe1 H1 75.8(11)
C2 C1 P1 110.2(2)
C2 C1 H1A 109.6
P1 C1 H1A 109.6
C2 C1 H1B 109.6
P1 C1 H1B 109.6
H1A C1 H1B 108.1
C1 C2 P2 106.5(2)
C1 C2 H2A 110.4
P2 C2 H2A 110.4
C1 C2 H2B 110.4
P2 C2 H2B 110.4
H2A C2 H2B 108.6
C3 P1 C9 97.95(15)
C3 P1 C1 100.96(14)
C9 P1 C1 103.08(15)
C3 P1 Fe1 124.77(11)
C9 P1 Fe1 117.37(10)
C1 P1 Fe1 109.66(10)
C4 C3 C8 117.9(3)
C4 C3 P1 122.0(2)
C8 C3 P1 120.1(3)
C3 C4 C5 121.2(3)
C3 C4 H4 119.4
C5 C4 H4 119.4
C6 C5 C4 120.6(3)
C6 C5 H5 119.7
C4 C5 H5 119.7
C5 C6 C7 119.0(3)
C5 C6 H6 120.5
C7 C6 H6 120.5
C6 C7 C8 120.8(3)
C6 C7 H7 119.6
C8 C7 H7 119.6
C7 C8 C3 120.7(3)
C7 C8 H8 119.7
C3 C8 H8 119.7
C10 C9 C14 117.8(3)
C10 C9 P1 121.3(3)
C14 C9 P1 120.8(2)
C9 C10 C11 120.8(3)
C9 C10 H10 119.6
C11 C10 H10 119.6
C12 C11 C10 120.5(3)
C12 C11 H11 119.8
C10 C11 H11 119.8
C11 C12 C13 119.5(3)
C11 C12 H12 120.3
C13 C12 H12 120.3
C12 C13 C14 120.2(4)
C12 C13 H13 119.9
C14 C13 H13 119.9
C13 C14 C9 121.3(3)
C13 C14 H14 119.3
C9 C14 H14 119.3
C15 P2 C21 99.05(14)
C15 P2 C2 105.90(15)
C21 P2 C2 100.91(14)
C15 P2 Fe1 116.77(10)
C21 P2 Fe1 122.60(11)
C2 P2 Fe1 109.45(10)
C16 C15 C20 118.3(3)
C16 C15 P2 123.3(2)
C20 C15 P2 118.4(3)
C15 C16 C17 120.9(3)
C15 C16 H16 119.6
C17 C16 H16 119.6
C18 C17 C16 119.9(3)
C18 C17 H17 120.0
C16 C17 H17 120.0
C19 C18 C17 119.9(3)
C19 C18 H18 120.0
C17 C18 H18 120.0
C18 C19 C20 120.2(3)
C18 C19 H19 119.9
C20 C19 H19 119.9
C19 C20 C15 120.8(3)
C19 C20 H20 119.6
C15 C20 H20 119.6
C26 C21 C22 118.2(3)
C26 C21 P2 120.3(2)
C22 C21 P2 121.4(3)
C23 C22 C21 121.2(3)
C23 C22 H22 119.4
C21 C22 H22 119.4
C24 C23 C22 119.6(3)
C24 C23 H23 120.2
C22 C23 H23 120.2
C23 C24 C25 120.4(3)
C23 C24 H24 119.8
C25 C24 H24 119.8
C24 C25 C26 119.5(4)
C24 C25 H25 120.2
C26 C25 H25 120.2
C21 C26 C25 121.0(3)
C21 C26 H26 119.5
C25 C26 H26 119.5
C31 C27 C28 105.9(3)
C31 C27 Si1 128.3(2)
C28 C27 Si1 125.6(3)
C31 C27 Fe1 69.55(18)
C28 C27 Fe1 68.71(17)
Si1 C27 Fe1 129.69(17)
C29 C28 C27 108.6(3)
C29 C28 Fe1 70.23(18)
C27 C28 Fe1 70.94(17)
C29 C28 H28 125.7
C27 C28 H28 125.7
Fe1 C28 H28 124.7
C30 C29 C28 108.8(3)
C30 C29 Fe1 71.05(19)
C28 C29 Fe1 69.72(18)
C30 C29 H29 125.6
C28 C29 H29 125.6
Fe1 C29 H29 125.2
C29 C30 C31 106.8(3)
C29 C30 Fe1 69.34(19)
C31 C30 Fe1 69.54(19)
C29 C30 H30 126.6
C31 C30 H30 126.6
Fe1 C30 H30 126.1
C27 C31 C30 110.0(3)
C27 C31 Fe1 70.69(18)
C30 C31 Fe1 70.63(19)
C27 C31 H31 125.0
C30 C31 H31 125.0
Fe1 C31 H31 125.3
C34 Si1 C27 111.80(16)
C34 Si1 C33 107.44(18)
C27 Si1 C33 109.97(16)
C34 Si1 C32 109.62(19)
C27 Si1 C32 106.66(16)
C33 Si1 C32 111.40(16)
Si1 C32 H32A 109.5
Si1 C32 H32B 109.5
H32A C32 H32B 109.5
Si1 C32 H32C 109.5
H32A C32 H32C 109.5
H32B C32 H32C 109.5
Si1 C33 H33A 109.5
Si1 C33 H33B 109.5
H33A C33 H33B 109.5
Si1 C33 H33C 109.5
H33A C33 H33C 109.5
H33B C33 H33C 109.5
Si1 C34 H34A 109.5
Si1 C34 H34B 109.5
H34A C34 H34B 109.5
Si1 C34 H34C 109.5
H34A C34 H34C 109.5
H34B C34 H34C 109.5

loop_
_geom_bond_atom_site_label_1
_geom_bond_atom_site_label_2
_geom_bond_distance
Fe1 C28 2.070(3)
Fe1 C29 2.077(3)
Fe1 C31 2.085(3)
Fe1 C30 2.099(4)
Fe1 C27 2.100(3)
Fe1 P2 2.1196(9)
Fe1 P1 2.1404(9)
Fe1 H1 1.50(4)
C1 C2 1.535(4)
C1 P1 1.859(3)
C1 H1A 0.9900
C1 H1B 0.9900
C2 P2 1.848(3)
C2 H2A 0.9900
C2 H2B 0.9900
P1 C3 1.840(3)
P1 C9 1.840(3)
C3 C4 1.384(5)
C3 C8 1.402(4)
C4 C5 1.389(5)
C4 H4 0.9500
C5 C6 1.381(5)
C5 H5 0.9500
C6 C7 1.382(5)
C6 H6 0.9500
C7 C8 1.386(5)
C7 H7 0.9500
C8 H8 0.9500
C9 C10 1.391(4)
C9 C14 1.391(5)
C10 C11 1.391(5)
C10 H10 0.9500
C11 C12 1.375(5)
C11 H11 0.9500
C12 C13 1.379(5)
C12 H12 0.9500
C13 C14 1.385(5)
C13 H13 0.9500
C14 H14 0.9500
P2 C15 1.839(3)
P2 C21 1.843(3)
C15 C16 1.388(5)
C15 C20 1.394(4)
C16 C17 1.391(5)
C16 H16 0.9500
C17 C18 1.384(5)
C17 H17 0.9500
C18 C19 1.374(5)
C18 H18 0.9500
C19 C20 1.389(5)
C19 H19 0.9500
C20 H20 0.9500
C21 C26 1.382(5)
C21 C22 1.399(4)
C22 C23 1.381(5)
C22 H22 0.9500
C23 C24 1.378(5)
C23 H23 0.9500
C24 C25 1.383(5)
C24 H24 0.9500
C25 C26 1.392(5)
C25 H25 0.9500
C26 H26 0.9500
C27 C31 1.423(5)
C27 C28 1.438(4)
C27 Si1 1.863(4)
C28 C29 1.420(5)
C28 H28 0.9500
C29 C30 1.415(4)
C29 H29 0.9500
C30 C31 1.425(4)
C30 H30 0.9500
C31 H31 0.9500
Si1 C34 1.852(4)
Si1 C33 1.866(3)
Si1 C32 1.873(4)
C32 H32A 0.9800
C32 H32B 0.9800
C32 H32C 0.9800
C33 H33A 0.9800
C33 H33B 0.9800
C33 H33C 0.9800
C34 H34A 0.9800
C34 H34B 0.9800
C34 H34C 0.9800

loop_
_geom_torsion_atom_site_label_1
_geom_torsion_atom_site_label_2
_geom_torsion_atom_site_label_3
_geom_torsion_atom_site_label_4
_geom_torsion
P1 C1 C2 P2 40.1(3)
C2 C1 P1 C3 -157.7(2)
C2 C1 P1 C9 101.3(2)
C2 C1 P1 Fe1 -24.4(3)
C28 Fe1 P1 C3 -86.8(4)
C29 Fe1 P1 C3 19.3(2)
C31 Fe1 P1 C3 -43.48(16)
C30 Fe1 P1 C3 -3.40(16)
C27 Fe1 P1 C3 -79.96(17)
P2 Fe1 P1 C3 118.31(13)
C28 Fe1 P1 C9 36.5(4)
C29 Fe1 P1 C9 142.6(2)
C31 Fe1 P1 C9 79.82(16)
C30 Fe1 P1 C9 119.90(15)
C27 Fe1 P1 C9 43.34(17)
P2 Fe1 P1 C9 -118.39(12)
C28 Fe1 P1 C1 153.6(4)
C29 Fe1 P1 C1 -100.3(2)
C31 Fe1 P1 C1 -163.08(16)
C30 Fe1 P1 C1 -123.00(16)
C27 Fe1 P1 C1 160.44(17)
P2 Fe1 P1 C1 -1.29(13)
C9 P1 C3 C4 -122.0(3)
C1 P1 C3 C4 132.9(3)
Fe1 P1 C3 C4 9.4(3)
C9 P1 C3 C8 55.2(3)
C1 P1 C3 C8 -49.9(3)
Fe1 P1 C3 C8 -173.4(2)
C8 C3 C4 C5 -1.7(5)
P1 C3 C4 C5 175.6(3)
C3 C4 C5 C6 1.0(5)
C4 C5 C6 C7 0.1(5)
C5 C6 C7 C8 -0.4(5)
C6 C7 C8 C3 -0.4(5)
C4 C3 C8 C7 1.4(5)
P1 C3 C8 C7 -175.9(3)
C3 P1 C9 C10 39.6(3)
C1 P1 C9 C10 142.9(3)
Fe1 P1 C9 C10 -96.5(3)
C3 P1 C9 C14 -145.2(3)
C1 P1 C9 C14 -41.9(3)
Fe1 P1 C9 C14 78.7(3)
C14 C9 C10 C11 -0.6(5)
P1 C9 C10 C11 174.8(2)
C9 C10 C11 C12 1.3(5)
C10 C11 C12 C13 -0.7(5)
C11 C12 C13 C14 -0.5(6)
C12 C13 C14 C9 1.3(6)
C10 C9 C14 C13 -0.7(5)
P1 C9 C14 C13 -176.0(3)
C1 C2 P2 C15 -168.5(2)
C1 C2 P2 C21 88.7(2)
C1 C2 P2 Fe1 -41.8(2)
C28 Fe1 P2 C15 -30.00(16)
C29 Fe1 P2 C15 -69.42(16)
C31 Fe1 P2 C15 -100.3(3)
C30 Fe1 P2 C15 -103.32(16)
C27 Fe1 P2 C15 -10.1(2)
P1 Fe1 P2 C15 142.34(12)
C28 Fe1 P2 C21 92.11(16)
C29 Fe1 P2 C21 52.69(15)
C31 Fe1 P2 C21 21.8(3)
C30 Fe1 P2 C21 18.80(16)
C27 Fe1 P2 C21 112.0(2)
P1 Fe1 P2 C21 -95.54(12)
C28 Fe1 P2 C2 -150.24(16)
C29 Fe1 P2 C2 170.34(15)
C31 Fe1 P2 C2 139.4(3)
C30 Fe1 P2 C2 136.45(16)
C27 Fe1 P2 C2 -130.4(2)
P1 Fe1 P2 C2 22.11(12)
C21 P2 C15 C16 118.2(3)
C2 P2 C15 C16 14.1(3)
Fe1 P2 C15 C16 -108.0(2)
C21 P2 C15 C20 -63.4(3)
C2 P2 C15 C20 -167.6(2)
Fe1 P2 C15 C20 70.3(3)
C20 C15 C16 C17 1.3(4)
P2 C15 C16 C17 179.6(2)
C15 C16 C17 C18 -1.4(5)
C16 C17 C18 C19 0.5(5)
C17 C18 C19 C20 0.3(5)
C18 C19 C20 C15 -0.4(5)
C16 C15 C20 C19 -0.4(4)
P2 C15 C20 C19 -178.8(2)
C15 P2 C21 C26 148.9(3)
C2 P2 C21 C26 -102.9(3)
Fe1 P2 C21 C26 18.9(3)
C15 P2 C21 C22 -33.2(3)
C2 P2 C21 C22 75.1(3)
Fe1 P2 C21 C22 -163.2(2)
C26 C21 C22 C23 -1.5(5)
P2 C21 C22 C23 -179.5(3)
C21 C22 C23 C24 0.7(5)
C22 C23 C24 C25 0.5(5)
C23 C24 C25 C26 -0.8(5)
C22 C21 C26 C25 1.2(5)
P2 C21 C26 C25 179.2(3)
C24 C25 C26 C21 -0.1(5)
C28 Fe1 C27 C31 -117.3(3)
C29 Fe1 C27 C31 -79.7(2)
C30 Fe1 C27 C31 -36.68(18)
P2 Fe1 C27 C31 -147.33(17)
P1 Fe1 C27 C31 65.8(2)
C29 Fe1 C27 C28 37.6(2)
C31 Fe1 C27 C28 117.3(3)
C30 Fe1 C27 C28 80.6(2)
P2 Fe1 C27 C28 -30.0(3)
P1 Fe1 C27 C28 -176.85(17)
C28 Fe1 C27 Si1 119.3(3)
C29 Fe1 C27 Si1 156.9(3)
C31 Fe1 C27 Si1 -123.4(3)
C30 Fe1 C27 Si1 -160.1(3)
P2 Fe1 C27 Si1 89.3(2)
P1 Fe1 C27 Si1 -57.6(2)
C31 C27 C28 C29 -0.5(3)
Si1 C27 C28 C29 175.2(2)
Fe1 C27 C28 C29 -60.4(2)
C31 C27 C28 Fe1 60.0(2)
Si1 C27 C28 Fe1 -124.3(2)
C31 Fe1 C28 C29 80.6(2)
C30 Fe1 C28 C29 37.11(19)
C27 Fe1 C28 C29 118.8(3)
P2 Fe1 C28 C29 -78.69(19)
P1 Fe1 C28 C29 127.7(3)
C29 Fe1 C28 C27 -118.8(3)
C31 Fe1 C28 C27 -38.2(2)
C30 Fe1 C28 C27 -81.7(2)
P2 Fe1 C28 C27 162.50(18)
P1 Fe1 C28 C27 8.9(5)
C27 C28 C29 C30 0.3(4)
Fe1 C28 C29 C30 -60.6(2)
C27 C28 C29 Fe1 60.9(2)
C28 Fe1 C29 C30 119.3(3)
C31 Fe1 C29 C30 38.09(19)
C27 Fe1 C29 C30 81.5(2)
P2 Fe1 C29 C30 -130.75(17)
P1 Fe1 C29 C30 -34.1(3)
C31 Fe1 C29 C28 -81.2(2)
C30 Fe1 C29 C28 -119.3(3)
C27 Fe1 C29 C28 -37.87(19)
P2 Fe1 C29 C28 109.93(18)
P1 Fe1 C29 C28 -153.45(16)
C28 C29 C30 C31 0.0(4)
Fe1 C29 C30 C31 -59.7(2)
C28 C29 C30 Fe1 59.7(2)
C28 Fe1 C30 C29 -37.51(18)
C31 Fe1 C30 C29 -118.0(3)
C27 Fe1 C30 C29 -81.4(2)
P2 Fe1 C30 C29 60.4(2)
P1 Fe1 C30 C29 161.31(16)
C28 Fe1 C30 C31 80.51(19)
C29 Fe1 C30 C31 118.0(3)
C27 Fe1 C30 C31 36.62(18)
P2 Fe1 C30 C31 178.40(15)
P1 Fe1 C30 C31 -80.67(18)
C28 C27 C31 C30 0.5(4)
Si1 C27 C31 C30 -175.1(2)
Fe1 C27 C31 C30 59.9(2)
C28 C27 C31 Fe1 -59.4(2)
Si1 C27 C31 Fe1 125.0(3)
C29 C30 C31 C27 -0.3(4)
Fe1 C30 C31 C27 -59.9(2)
C29 C30 C31 Fe1 59.6(2)
C28 Fe1 C31 C27 38.79(19)
C29 Fe1 C31 C27 82.6(2)
C30 Fe1 C31 C27 120.5(3)
P2 Fe1 C31 C27 116.5(3)
P1 Fe1 C31 C27 -128.30(17)
C28 Fe1 C31 C30 -81.7(2)
C29 Fe1 C31 C30 -37.87(18)
C27 Fe1 C31 C30 -120.5(3)
P2 Fe1 C31 C30 -4.0(4)
P1 Fe1 C31 C30 111.21(17)
C31 C27 Si1 C34 -135.2(3)
C28 C27 Si1 C34 50.0(3)
Fe1 C27 Si1 C34 -40.8(3)
C31 C27 Si1 C33 -16.0(3)
C28 C27 Si1 C33 169.3(3)
Fe1 C27 Si1 C33 78.5(3)
C31 C27 Si1 C32 105.0(3)
C28 C27 Si1 C32 -69.8(3)
Fe1 C27 Si1 C32 -160.6(2)
